data_7705107
loop_
_publ_author_name
'Chinnam, Ajay Kumar'
'Yu, Qiong'
'Imler, Gregory H.'
'Parrish, Damon A.'
'Shreeve, Jean'ne M.'

_publ_section_title
;
 Azo- and methylene-bridged mixed azoles for stable and insensitive
 energetic applications.
;
_journal_issue 33
_journal_name_full 'Dalton transactions (Cambridge, England : 2003)'
_journal_page_first 11498
_journal_page_last 11503
_journal_paper_doi 10.1039/d0dt02223c
_journal_volume 49
_journal_year 2020
_chemical_formula_moiety 'C4 H2 N10 O4, 2(H5 N2)'
_chemical_formula_sum 'C4 H12 N14 O4'
_chemical_formula_weight 320.28
_space_group_crystal_system monoclinic
_space_group_IT_number 14
_space_group_name_Hall '-P 2ybc'
_space_group_name_H-M_alt 'P 1 21/c 1'
_atom_sites_solution_hydrogens difmap
_atom_sites_solution_primary dual
_audit_creation_date 2019-11-04
_audit_creation_method
;
Olex2 1.2
(compiled 2018.05.29 svn.r3508 for OlexSys, GUI svn.r5506)
;
_audit_update_record
;
2020-01-04 deposited with the CCDC.	2020-08-11 downloaded from the CCDC.
;
_cell_angle_alpha 90
_cell_angle_beta 91.2230(10)
_cell_angle_gamma 90
_cell_formula_units_Z 4
_cell_length_a 8.63810(10)
_cell_length_b 13.5120(2)
_cell_length_c 10.66810(10)
_cell_measurement_reflns_used 5073
_cell_measurement_temperature 173(1)
_cell_measurement_theta_max 68.41
_cell_measurement_theta_min 5.12
_cell_volume 1244.88(3)
_computing_cell_refinement 'SAINT V8.38A (?, 2016)'
_computing_data_collection 'COSMO (BRUKER, V1.61, 2009)'
_computing_data_reduction 'SAINT V8.38A (?, 2016)'
_computing_molecular_graphics
;
O. V. Dolomanov, L. J. Bourhis, R. J. Gildea, J. A. K. Howard and H. Puschmann,
OLEX2: a complete structure solution, refinement and analysis program.
J. Appl. Cryst. (2009). 42, 339-341.
;
_computing_publication_material
;
O. V. Dolomanov, L. J. Bourhis, R. J. Gildea, J. A. K. Howard and H. Puschmann,
OLEX2: a complete structure solution, refinement and analysis program.
J. Appl. Cryst. (2009). 42, 339-341.
;
_computing_structure_refinement 'SHELXL (Sheldrick, Acta Cryst. A64 2008, 112-122)'
_computing_structure_solution 'SHELXT (Sheldrick, G.M. (2015). Acta Cryst. A71, 3-8)'
_diffrn_ambient_temperature 173.0(10)
_diffrn_detector_area_resol_mean 8.36
_diffrn_measured_fraction_theta_full 0.999
_diffrn_measured_fraction_theta_max 0.998
_diffrn_measurement_device_type 'Bruker APEX-II CCD'
_diffrn_measurement_method '\w and \f'
_diffrn_radiation_monochromator graphite
_diffrn_radiation_type CuK\a
_diffrn_radiation_wavelength 1.54178
_diffrn_reflns_av_R_equivalents 0.0367
_diffrn_reflns_av_unetI/netI 0.0288
_diffrn_reflns_Laue_measured_fraction_full 0.999
_diffrn_reflns_Laue_measured_fraction_max 0.998
_diffrn_reflns_limit_h_max 9
_diffrn_reflns_limit_h_min -10
_diffrn_reflns_limit_k_max 16
_diffrn_reflns_limit_k_min -16
_diffrn_reflns_limit_l_max 12
_diffrn_reflns_limit_l_min -12
_diffrn_reflns_number 10664
_diffrn_reflns_point_group_measured_fraction_full 0.999
_diffrn_reflns_point_group_measured_fraction_max 0.998
_diffrn_reflns_theta_full 67.679
_diffrn_reflns_theta_max 68.400
_diffrn_reflns_theta_min 5.121
_diffrn_source 'sealed tube'
_diffrn_standards_number 0
_exptl_absorpt_coefficient_mu 1.287
_exptl_absorpt_correction_T_max 0.7531
_exptl_absorpt_correction_T_min 0.6550
_exptl_absorpt_correction_type multi-scan
_exptl_absorpt_process_details
'SADABS-2016/2 (Bruker,2016/2) was used for absorption correction. wR2(int) was 0.0626 before and 0.0491 after correction. The Ratio of minimum to maximum transmission is 0.8697. The \l/2 correction factor is Not present.'
_exptl_crystal_colour yellow
_exptl_crystal_colour_primary yellow
_exptl_crystal_density_diffrn 1.709
_exptl_crystal_description needle
_exptl_crystal_F_000 664
_exptl_crystal_recrystallization_method 'used as received'
_exptl_crystal_size_max 0.368
_exptl_crystal_size_mid 0.144
_exptl_crystal_size_min 0.05
_refine_diff_density_max 0.229
_refine_diff_density_min -0.253
_refine_diff_density_rms 0.056
_refine_ls_extinction_method none
_refine_ls_goodness_of_fit_ref 1.041
_refine_ls_hydrogen_treatment refall
_refine_ls_matrix_type full
_refine_ls_number_parameters 247
_refine_ls_number_reflns 2288
_refine_ls_number_restraints 0
_refine_ls_restrained_S_all 1.041
_refine_ls_R_factor_all 0.0401
_refine_ls_R_factor_gt 0.0331
_refine_ls_shift/su_max 0.000
_refine_ls_shift/su_mean 0.000
_refine_ls_structure_factor_coef Fsqd
_refine_ls_weighting_details 'w=1/[\s^2^(Fo^2^)+(0.0507P)^2^+0.3355P] where P=(Fo^2^+2Fc^2^)/3'
_refine_ls_weighting_scheme calc
_refine_ls_wR_factor_gt 0.0837
_refine_ls_wR_factor_ref 0.0885
_reflns_Friedel_coverage 0.000
_reflns_number_gt 1956
_reflns_number_total 2288
_reflns_threshold_expression 'I > 2\s(I)'
_cod_data_source_file d0dt02223c2.cif
_cod_data_source_block js1119a
_cod_depositor_comments 'Adding full bibliography for 7705107--7705108.cif.'
_cod_database_code 7705107
_shelx_shelxl_version_number 2018/3
_shelx_space_group_comment
;
The symmetry employed for this shelxl refinement is uniquely defined
by the following loop, which should always be used as a source of
symmetry information in preference to the above space-group names.
They are only intended as comments.
;
_shelx_estimated_absorpt_t_max 0.938
_shelx_estimated_absorpt_t_min 0.649
_olex2_refinement_description
;
;
_olex2_diffrn_ambient_temperature_device 'Oxford Cryosystems'
_olex2_exptl_crystal_mounting_method 'The crystal was mounted on a nylon loop with paratone oil'
_olex2_submission_original_sample_id AKC-15A
_olex2_submission_special_instructions 'No special instructions were received'

loop_
_space_group_symop_operation_xyz
'x, y, z'
'-x, y+1/2, -z+1/2'
'-x, -y, -z'
'x, -y-1/2, z-1/2'

loop_
_atom_site_label
_atom_site_type_symbol
_atom_site_fract_x
_atom_site_fract_y
_atom_site_fract_z
_atom_site_U_iso_or_equiv
_atom_site_adp_type
_atom_site_occupancy
_atom_site_site_symmetry_order
_atom_site_calc_flag
_atom_site_refinement_flags_posn
_atom_site_refinement_flags_adp
_atom_site_refinement_flags_occupancy
_atom_site_disorder_assembly
_atom_site_disorder_group
O1 O 0.67911(12) 0.71320(8) 0.73162(11) 0.0245(3) Uani 1 1 d . . . . .
O2 O 0.50874(14) 0.60544(9) 0.79180(10) 0.0283(3) Uani 1 1 d . . . . .
O3 O 0.13319(14) 0.36335(9) 0.64687(11) 0.0291(3) Uani 1 1 d . . . . .
O4 O 0.05672(14) 0.37021(9) 0.45212(11) 0.0305(3) Uani 1 1 d . . . . .
N3 N 0.33380(14) 0.60517(9) 0.44225(11) 0.0161(3) Uani 1 1 d . . . . .
N1 N 0.33153(15) 0.51540(9) 0.61477(12) 0.0182(3) Uani 1 1 d . . . . .
N14 N 0.02452(16) 0.33807(10) 0.16596(13) 0.0187(3) Uani 1 1 d . . . . .
N2 N 0.22598(14) 0.53482(9) 0.41785(12) 0.0182(3) Uani 1 1 d . . . . .
N5 N 0.56632(14) 0.65550(9) 0.70708(12) 0.0179(3) Uani 1 1 d . . . . .
N10 N 0.17241(14) 0.71042(10) 0.18474(12) 0.0196(3) Uani 1 1 d . . . . .
N7 N 0.36119(15) 0.60634(10) 0.14201(12) 0.0203(3) Uani 1 1 d . . . . .
N6 N 0.13365(15) 0.40034(10) 0.54170(12) 0.0201(3) Uani 1 1 d . . . . .
N11 N 0.68137(16) 0.55277(10) 0.12039(12) 0.0200(3) Uani 1 1 d . . . . .
N8 N 0.26307(15) 0.61246(10) 0.04301(12) 0.0209(3) Uani 1 1 d . . . . .
N9 N 0.15077(15) 0.67458(10) 0.06860(12) 0.0214(3) Uani 1 1 d . . . . .
N4 N 0.51588(14) 0.65665(10) 0.59021(12) 0.0186(3) Uani 1 1 d . . . . .
N12 N 0.72277(17) 0.62729(11) 0.02980(14) 0.0257(3) Uani 1 1 d . . . . .
N13 N 0.01184(17) 0.44457(10) 0.17758(15) 0.0251(3) Uani 1 1 d . . . . .
C4 C 0.30207(16) 0.66654(11) 0.22699(14) 0.0163(3) Uani 1 1 d . . . . .
C2 C 0.23219(17) 0.48568(11) 0.52412(13) 0.0167(3) Uani 1 1 d . . . . .
C1 C 0.39703(16) 0.59320(11) 0.55907(13) 0.0163(3) Uani 1 1 d . . . . .
C3 C 0.37374(19) 0.68368(12) 0.35311(14) 0.0209(3) Uani 1 1 d . . . . .
H11A H 0.703(2) 0.4898(16) 0.084(2) 0.037(6) Uiso 1 1 d . . . . .
H13A H 0.065(2) 0.4698(16) 0.121(2) 0.032(5) Uiso 1 1 d . . . . .
H11B H 0.579(2) 0.5580(14) 0.1365(17) 0.022(5) Uiso 1 1 d . . . . .
H14A H -0.008(2) 0.3221(13) 0.0894(18) 0.019(4) Uiso 1 1 d . . . . .
H14B H -0.039(2) 0.3067(15) 0.2206(19) 0.030(5) Uiso 1 1 d . . . . .
H14C H 0.121(2) 0.3124(15) 0.1820(18) 0.028(5) Uiso 1 1 d . . . . .
H12A H 0.706(3) 0.6849(19) 0.068(2) 0.048(7) Uiso 1 1 d . . . . .
H13B H 0.056(2) 0.4593(15) 0.251(2) 0.031(5) Uiso 1 1 d . . . . .
H12B H 0.648(2) 0.6205(15) -0.032(2) 0.031(5) Uiso 1 1 d . . . . .
H3A H 0.484(2) 0.6856(15) 0.3486(18) 0.030(5) Uiso 1 1 d . . . . .
H3B H 0.339(2) 0.7439(15) 0.3888(17) 0.024(5) Uiso 1 1 d . . . . .
H11C H 0.733(2) 0.5614(16) 0.186(2) 0.035(6) Uiso 1 1 d . . . . .

loop_
_atom_site_aniso_label
_atom_site_aniso_U_11
_atom_site_aniso_U_22
_atom_site_aniso_U_33
_atom_site_aniso_U_23
_atom_site_aniso_U_13
_atom_site_aniso_U_12
O1 0.0196(5) 0.0259(6) 0.0276(6) -0.0003(5) -0.0071(4) -0.0058(5)
O2 0.0384(7) 0.0279(6) 0.0185(6) 0.0041(5) -0.0035(5) -0.0098(5)
O3 0.0370(7) 0.0250(6) 0.0251(6) 0.0093(5) -0.0039(5) -0.0074(5)
O4 0.0328(6) 0.0333(7) 0.0252(6) -0.0046(5) -0.0036(5) -0.0127(5)
N3 0.0168(6) 0.0164(6) 0.0151(6) 0.0008(5) -0.0016(5) -0.0006(5)
N1 0.0196(6) 0.0185(6) 0.0165(6) 0.0003(5) -0.0015(5) 0.0000(5)
N14 0.0180(7) 0.0197(7) 0.0183(7) 0.0026(5) -0.0019(5) -0.0006(5)
N2 0.0187(6) 0.0178(6) 0.0181(6) -0.0009(5) -0.0009(5) -0.0010(5)
N5 0.0176(6) 0.0167(6) 0.0192(6) -0.0006(5) -0.0021(5) 0.0021(5)
N10 0.0214(6) 0.0218(7) 0.0156(6) -0.0008(5) -0.0004(5) 0.0042(5)
N7 0.0210(6) 0.0194(7) 0.0204(7) 0.0010(5) 0.0011(5) 0.0036(5)
N6 0.0203(6) 0.0182(7) 0.0218(7) -0.0014(5) -0.0003(5) -0.0006(5)
N11 0.0204(7) 0.0249(7) 0.0147(6) 0.0000(5) 0.0004(5) 0.0024(5)
N8 0.0250(7) 0.0208(7) 0.0168(6) -0.0011(5) 0.0006(5) 0.0038(5)
N9 0.0233(7) 0.0235(7) 0.0172(6) -0.0011(5) -0.0020(5) 0.0043(5)
N4 0.0192(6) 0.0202(7) 0.0164(6) 0.0003(5) -0.0028(5) -0.0021(5)
N12 0.0304(8) 0.0245(8) 0.0225(7) 0.0007(6) 0.0045(6) -0.0027(6)
N13 0.0298(7) 0.0215(7) 0.0240(7) -0.0004(6) -0.0010(6) -0.0006(6)
C4 0.0165(7) 0.0151(7) 0.0175(7) 0.0029(6) 0.0011(6) -0.0008(5)
C2 0.0174(7) 0.0159(7) 0.0169(7) -0.0014(6) 0.0001(6) 0.0002(6)
C1 0.0162(7) 0.0188(7) 0.0137(7) -0.0012(6) 0.0006(5) 0.0029(6)
C3 0.0244(8) 0.0203(8) 0.0180(8) 0.0038(6) -0.0031(6) -0.0043(6)

loop_
_atom_type_symbol
_atom_type_description
_atom_type_scat_dispersion_real
_atom_type_scat_dispersion_imag
_atom_type_scat_source
C C 0.0181 0.0091 'International Tables Vol C Tables 4.2.6.8 and 6.1.1.4'
H H 0.0000 0.0000 'International Tables Vol C Tables 4.2.6.8 and 6.1.1.4'
N N 0.0311 0.0180 'International Tables Vol C Tables 4.2.6.8 and 6.1.1.4'
O O 0.0492 0.0322 'International Tables Vol C Tables 4.2.6.8 and 6.1.1.4'

loop_
_exptl_crystal_face_index_h
_exptl_crystal_face_index_k
_exptl_crystal_face_index_l
_exptl_crystal_face_perp_dist
-1.00 1.00 0.00 0.1290
0.00 1.00 -1.00 0.0560
0.00 -1.00 1.00 0.0230
-1.00 -1.00 0.00 0.1080
1.00 1.00 0.00 0.1700
1.00 -1.00 -1.00 0.1300
0.00 -1.00 -1.00 0.0100
0.00 1.00 1.00 0.0320
1.00 -1.00 0.00 0.1390
0.00 0.00 1.00 0.0130
-1.00 1.00 -1.00 0.1070

loop_
_geom_angle_atom_site_label_1
_geom_angle_atom_site_label_2
_geom_angle_atom_site_label_3
_geom_angle
_geom_angle_site_symmetry_1
_geom_angle_site_symmetry_3
_geom_angle_publ_flag
N2 N3 C1 110.75(12) . . ?
N2 N3 C3 123.56(12) . . ?
C1 N3 C3 125.69(12) . . ?
C1 N1 C2 100.66(12) . . ?
N13 N14 H14A 107.4(12) . . ?
N13 N14 H14B 111.0(13) . . ?
N13 N14 H14C 115.6(12) . . ?
H14A N14 H14B 106.9(17) . . ?
H14A N14 H14C 110.5(17) . . ?
H14B N14 H14C 105.1(17) . . ?
C2 N2 N3 100.01(12) . . ?
O1 N5 N4 115.22(12) . . ?
O2 N5 O1 120.11(12) . . ?
O2 N5 N4 124.62(13) . . ?
C4 N10 N9 104.53(12) . . ?
C4 N7 N8 104.70(12) . . ?
O3 N6 C2 117.11(13) . . ?
O4 N6 O3 124.50(14) . . ?
O4 N6 C2 118.39(13) . . ?
N12 N11 H11A 107.2(13) . . ?
N12 N11 H11B 109.2(12) . . ?
N12 N11 H11C 109.0(15) . . ?
H11A N11 H11B 110.2(17) . . ?
H11A N11 H11C 111.1(19) . . ?
H11B N11 H11C 110.1(18) . . ?
N9 N8 N7 109.38(12) . . ?
N8 N9 N10 109.49(12) . . ?
N5 N4 C1 117.00(12) . . ?
N11 N12 H12A 104.7(15) . . ?
N11 N12 H12B 103.3(13) . . ?
H12A N12 H12B 107.5(19) . . ?
N14 N13 H13A 107.2(15) . . ?
N14 N13 H13B 105.5(13) . . ?
H13A N13 H13B 108.1(18) . . ?
N10 C4 C3 124.44(14) . . ?
N7 C4 N10 111.90(13) . . ?
N7 C4 C3 123.66(14) . . ?
N1 C2 N6 120.94(13) . . ?
N2 C2 N1 119.00(14) . . ?
N2 C2 N6 120.06(13) . . ?
N3 C1 N4 115.54(13) . . ?
N1 C1 N3 109.57(13) . . ?
N1 C1 N4 134.74(14) . . ?
N3 C3 C4 111.95(12) . . ?
N3 C3 H3A 107.5(12) . . ?
N3 C3 H3B 106.1(11) . . ?
C4 C3 H3A 110.8(12) . . ?
C4 C3 H3B 111.5(11) . . ?
H3A C3 H3B 108.9(16) . . ?

loop_
_geom_bond_atom_site_label_1
_geom_bond_atom_site_label_2
_geom_bond_distance
_geom_bond_site_symmetry_2
_geom_bond_publ_flag
O1 N5 1.2707(17) . ?
O2 N5 1.2414(17) . ?
O3 N6 1.2283(17) . ?
O4 N6 1.2220(17) . ?
N3 N2 1.3523(18) . ?
N3 C1 1.3596(18) . ?
N3 C3 1.4706(19) . ?
N1 C2 1.3406(19) . ?
N1 C1 1.339(2) . ?
N14 N13 1.4487(19) . ?
N14 H14A 0.885(19) . ?
N14 H14B 0.91(2) . ?
N14 H14C 0.91(2) . ?
N2 C2 1.314(2) . ?
N5 N4 1.3121(18) . ?
N10 N9 1.3396(18) . ?
N10 C4 1.3370(19) . ?
N7 N8 1.3426(18) . ?
N7 C4 1.328(2) . ?
N6 C2 1.448(2) . ?
N11 N12 1.4458(19) . ?
N11 H11A 0.95(2) . ?
N11 H11B 0.91(2) . ?
N11 H11C 0.83(2) . ?
N8 N9 1.3158(19) . ?
N4 C1 1.3729(19) . ?
N12 H12A 0.89(3) . ?
N12 H12B 0.92(2) . ?
N13 H13A 0.84(2) . ?
N13 H13B 0.88(2) . ?
C4 C3 1.487(2) . ?
C3 H3A 0.95(2) . ?
C3 H3B 0.95(2) . ?

loop_
_geom_hbond_atom_site_label_D
_geom_hbond_atom_site_label_H
_geom_hbond_atom_site_label_A
_geom_hbond_distance_DH
_geom_hbond_distance_HA
_geom_hbond_distance_DA
_geom_hbond_angle_DHA
_geom_hbond_site_symmetry_A
_geom_hbond_publ_flag
N11 H11A N8 0.95(2) 1.96(2) 2.8790(19) 160.3(18) 3_665 yes
N11 H11B N7 0.91(2) 1.99(2) 2.8729(19) 162.8(17) . yes
N14 H14A N9 0.885(19) 2.067(19) 2.9020(18) 156.9(16) 3_565 yes
N14 H14B N10 0.91(2) 2.02(2) 2.9191(18) 166.9(18) 2_545 yes
N14 H14C O1 0.91(2) 1.97(2) 2.8475(17) 159.9(18) 3_666 yes
N14 H14C O3 0.91(2) 2.41(2) 2.8875(18) 112.9(15) 4_565 yes
N12 H12A O1 0.89(3) 2.24(3) 3.0753(19) 156(2) 4_575 yes
N11 H11C N1 0.83(2) 2.44(2) 2.9760(18) 122.8(18) 3_666 yes

loop_
_geom_torsion_atom_site_label_1
_geom_torsion_atom_site_label_2
_geom_torsion_atom_site_label_3
_geom_torsion_atom_site_label_4
_geom_torsion
_geom_torsion_site_symmetry_1
_geom_torsion_site_symmetry_2
_geom_torsion_site_symmetry_3
_geom_torsion_site_symmetry_4
_geom_torsion_publ_flag
O1 N5 N4 C1 178.16(12) . . . . ?
O2 N5 N4 C1 -4.1(2) . . . . ?
O3 N6 C2 N1 7.6(2) . . . . ?
O3 N6 C2 N2 -172.96(14) . . . . ?
O4 N6 C2 N1 -172.67(14) . . . . ?
O4 N6 C2 N2 6.8(2) . . . . ?
N3 N2 C2 N1 -0.21(17) . . . . ?
N3 N2 C2 N6 -179.70(12) . . . . ?
N2 N3 C1 N1 -0.57(16) . . . . ?
N2 N3 C1 N4 175.59(12) . . . . ?
N2 N3 C3 C4 -9.7(2) . . . . ?
N5 N4 C1 N3 171.68(12) . . . . ?
N5 N4 C1 N1 -13.4(2) . . . . ?
N10 C4 C3 N3 99.03(17) . . . . ?
N7 N8 N9 N10 -0.11(17) . . . . ?
N7 C4 C3 N3 -81.91(18) . . . . ?
N8 N7 C4 N10 -0.56(16) . . . . ?
N8 N7 C4 C3 -179.72(13) . . . . ?
N9 N10 C4 N7 0.50(17) . . . . ?
N9 N10 C4 C3 179.65(14) . . . . ?
C4 N10 N9 N8 -0.23(16) . . . . ?
C4 N7 N8 N9 0.40(16) . . . . ?
C2 N1 C1 N3 0.39(15) . . . . ?
C2 N1 C1 N4 -174.73(16) . . . . ?
C1 N3 N2 C2 0.45(15) . . . . ?
C1 N3 C3 C4 170.98(13) . . . . ?
C1 N1 C2 N2 -0.12(18) . . . . ?
C1 N1 C2 N6 179.37(13) . . . . ?
C3 N3 N2 C2 -179.00(13) . . . . ?
C3 N3 C1 N1 178.87(13) . . . . ?
C3 N3 C1 N4 -5.0(2) . . . . ?
